data_1503908
loop_
_publ_author_name
'Donohoe, Timothy J.'
'Callens, Cedric K. A.'
'Thompson, Amber L.'

_publ_section_title
;
 Tethered aminohydroxylation (TA) reaction of amides.
;
_journal_issue 11
_journal_name_full 'Organic letters'
_journal_page_first 2305
_journal_page_last 2307
_journal_paper_doi 10.1021/ol900631y
_journal_volume 11
_journal_year 2009
_chemical_formula_moiety 'C10 H11 N1 O2'
_chemical_formula_sum 'C10 H11 N O2'
_chemical_formula_weight 177.20
_space_group_IT_number 14
_symmetry_cell_setting monoclinic
_symmetry_space_group_name_Hall '-P 2ybc'
_symmetry_space_group_name_H-M 'P 1 21/c 1'
_atom_sites_solution_hydrogens geom
_atom_sites_solution_primary direct
_audit_creation_date 09-01-05
_audit_creation_method CRYSTALS_ver_12.86
_cell_angle_alpha 90
_cell_angle_beta 100.0534(9)
_cell_angle_gamma 90
_cell_formula_units_Z 4
_cell_length_a 12.3541(2)
_cell_length_b 5.50880(10)
_cell_length_c 13.1359(2)
_cell_measurement_reflns_used 2066
_cell_measurement_temperature 150
_cell_measurement_theta_max 27
_cell_measurement_theta_min 5
_cell_volume 880.25(3)
_computing_cell_refinement 'DENZO/SCALEPACK (Otwinowski & Minor, 1997)'
_computing_data_collection 'COLLECT (Nonius, 1997-2001).'
_computing_data_reduction 'DENZO/SCALEPACK (Otwinowski & Minor, 1997)'
_computing_molecular_graphics 'CAMERON (Watkin et al., 1996)'
_computing_publication_material 'CRYSTALS (Betteridge et al., 2003)'
_computing_structure_refinement 'CRYSTALS (Betteridge et al., 2003)'
_computing_structure_solution 'SIR92 (Altomare et al., 1994)'
_diffrn_ambient_temperature 150
_diffrn_measured_fraction_theta_full 0.991
_diffrn_measured_fraction_theta_max 0.988
_diffrn_measurement_device 'Nonius KappaCCD'
_diffrn_measurement_device_type Area
_diffrn_measurement_method \w
_diffrn_radiation_monochromator graphite
_diffrn_radiation_type 'Mo K\a'
_diffrn_radiation_wavelength 0.71073
_diffrn_reflns_av_R_equivalents 0.000
_diffrn_reflns_limit_h_max 16
_diffrn_reflns_limit_h_min -15
_diffrn_reflns_limit_k_max 7
_diffrn_reflns_limit_k_min -6
_diffrn_reflns_limit_l_max 16
_diffrn_reflns_limit_l_min -17
_diffrn_reflns_number 9041
_diffrn_reflns_theta_full 25.557
_diffrn_reflns_theta_max 27.481
_diffrn_reflns_theta_min 5.319
_diffrn_standards_number 0
_exptl_absorpt_coefficient_mu 0.094
_exptl_absorpt_correction_T_max 0.98
_exptl_absorpt_correction_T_min 0.89
_exptl_absorpt_correction_type multi-scan
_exptl_absorpt_process_details 'DENZO/SCALEPACK (Otwinowski & Minor, 1997)'
_exptl_crystal_colour colourless
_exptl_crystal_density_diffrn 1.337
_exptl_crystal_density_meas ?
_exptl_crystal_density_method 'not measured'
_exptl_crystal_description plate
_exptl_crystal_F_000 376
_exptl_crystal_size_max 0.50
_exptl_crystal_size_mid 0.36
_exptl_crystal_size_min 0.20
_refine_diff_density_max 0.44
_refine_diff_density_min -0.46
_refine_ls_extinction_method None
_refine_ls_goodness_of_fit_ref 0.9367
_refine_ls_hydrogen_treatment constr
_refine_ls_matrix_type full
_refine_ls_number_parameters 118
_refine_ls_number_reflns 2002
_refine_ls_number_restraints 0
_refine_ls_R_factor_all 0.0756
_refine_ls_R_factor_gt 0.0460
_refine_ls_shift/su_max 0.000638
_refine_ls_structure_factor_coef Fsqd
_refine_ls_weighting_details
;
 Method= Modified Sheldrick 
 w=1/[\s^2^(F^2^) + ( 0.06P)^2^ + 0.31P] 
 ,where P=(max(Fo^2^,0) + 2Fc^2^)/3 
;
_refine_ls_weighting_scheme calc
_refine_ls_wR_factor_all 0.1152
_refine_ls_wR_factor_gt 0.1039
_refine_ls_wR_factor_ref 0.1150
_reflns_limit_h_max 15
_reflns_limit_h_min -16
_reflns_limit_k_max 7
_reflns_limit_k_min 0
_reflns_limit_l_max 16
_reflns_limit_l_min 0
_reflns_number_gt 1376
_reflns_number_total 2003
_reflns_threshold_expression I>2.0\s(I)
_oxford_diffrn_Wilson_B_factor 2.17
_oxford_diffrn_Wilson_scale 2.44
_oxford_refine_ls_r_factor_ref 0.0755
_oxford_refine_ls_scale 0.645(2)
_oxford_reflns_number_all 2003
_oxford_reflns_threshold_expression_ref I>-2.0\s(I)
_oxford_structure_analysis_title 0200109
_cod_data_source_file ol900631y_si_002.cif
_cod_data_source_block Compound_8
_cod_depositor_comments
;
The following automatic conversions were performed:

'_symmetry_cell_setting' value 'Monoclinic' changed to 'monoclinic'
according to /home/saulius/struct/CIF-dictionaries/cif_core.dic
dictionary named 'cif_core.dic' version 2.4.2 from 2011-04-26.

Automatic conversion script
Id: cif_fix_values 1715 2011-07-08 13:25:40Z adriana 

The following automatic conversions were performed:

'_exptl_crystal_density_meas' value 'not measured' was changed to '?'
- the value is perceived as not measured.

Automatic conversion script
Id: cif_fix_values 3008 2015-01-20 13:52:24Z robertas 
;
_cod_original_sg_symbol_H-M 'P 1 21/c 1 '
_cod_original_formula_sum 'C10 H11 N1 O2'
_cod_database_code 1503908

loop_
_symmetry_equiv_pos_as_xyz
x,y,z
-x,-y,-z
-x,y+1/2,-z+1/2
x,-y+1/2,z+1/2

loop_
_atom_site_label
_atom_site_type_symbol
_atom_site_fract_x
_atom_site_fract_y
_atom_site_fract_z
_atom_site_U_iso_or_equiv
_atom_site_occupancy
_atom_site_adp_type
_atom_site_refinement_flags_posn
O1 O 0.88962(8) 0.5454(2) 0.84642(8) 0.0278 1.0000 Uani .
C2 C 0.84111(12) 0.3090(3) 0.84807(11) 0.0243 1.0000 Uani .
C3 C 0.73858(12) 0.2838(3) 0.76617(10) 0.0219 1.0000 Uani .
C4 C 0.65579(12) 0.4579(3) 0.75476(11) 0.0266 1.0000 Uani .
C5 C 0.56126(13) 0.4310(3) 0.68057(12) 0.0323 1.0000 Uani .
C6 C 0.54923(14) 0.2280(4) 0.61802(12) 0.0346 1.0000 Uani .
C7 C 0.63066(14) 0.0532(3) 0.62886(12) 0.0330 1.0000 Uani .
C8 C 0.72553(13) 0.0808(3) 0.70250(11) 0.0273 1.0000 Uani .
C9 C 0.81205(12) 0.2774(3) 0.95473(11) 0.0244 1.0000 Uani .
N10 N 0.90574(10) 0.2415(3) 1.04018(9) 0.0288 1.0000 Uani .
C11 C 0.87126(12) 0.0257(3) 1.06937(11) 0.0256 1.0000 Uani .
C12 C 0.77288(13) 0.0219(3) 0.98125(12) 0.0271 1.0000 Uani .
O13 O 0.90619(9) -0.1109(2) 1.14135(8) 0.0330 1.0000 Uani .
H21 H 0.8949 0.1789 0.8406 0.0308 1.0000 Uiso R
H41 H 0.6660 0.5998 0.7988 0.0321 1.0000 Uiso R
H51 H 0.5040 0.5538 0.6735 0.0408 1.0000 Uiso R
H61 H 0.4835 0.2098 0.5668 0.0420 1.0000 Uiso R
H71 H 0.6231 -0.0883 0.5838 0.0398 1.0000 Uiso R
H81 H 0.7844 -0.0400 0.7072 0.0337 1.0000 Uiso R
H91 H 0.7620 0.4119 0.9701 0.0274 1.0000 Uiso R
H122 H 0.6997 0.0164 1.0055 0.0336 1.0000 Uiso R
H121 H 0.7780 -0.1048 0.9314 0.0327 1.0000 Uiso R
H11 H 0.9047 0.5601 0.7822 0.0417 1.0000 Uiso R
H101 H 0.9627 0.3346 1.0665 0.0363 1.0000 Uiso R

loop_
_atom_site_aniso_label
_atom_site_aniso_U_11
_atom_site_aniso_U_22
_atom_site_aniso_U_33
_atom_site_aniso_U_23
_atom_site_aniso_U_13
_atom_site_aniso_U_12
O1 0.0294(6) 0.0315(7) 0.0214(5) -0.0015(5) 0.0014(4) -0.0099(5)
C2 0.0238(8) 0.0254(9) 0.0226(7) -0.0014(6) 0.0014(6) -0.0032(7)
C3 0.0224(7) 0.0242(8) 0.0193(7) 0.0020(6) 0.0038(6) -0.0032(6)
C4 0.0277(8) 0.0276(9) 0.0239(8) -0.0026(7) 0.0024(6) -0.0026(7)
C5 0.0240(8) 0.0399(11) 0.0315(9) 0.0032(8) 0.0009(6) 0.0004(8)
C6 0.0293(9) 0.0473(12) 0.0245(8) 0.0014(8) -0.0027(6) -0.0093(8)
C7 0.0413(10) 0.0336(10) 0.0226(8) -0.0068(7) 0.0008(7) -0.0113(8)
C8 0.0310(8) 0.0272(9) 0.0236(7) -0.0006(7) 0.0040(6) -0.0032(7)
C9 0.0245(8) 0.0273(9) 0.0203(7) -0.0013(6) 0.0011(6) -0.0020(7)
N10 0.0278(7) 0.0355(9) 0.0215(6) 0.0013(6) -0.0004(5) -0.0080(6)
C11 0.0256(8) 0.0311(9) 0.0216(7) -0.0004(7) 0.0084(6) 0.0008(7)
C12 0.0275(8) 0.0280(9) 0.0249(8) 0.0008(7) 0.0022(6) -0.0045(7)
O13 0.0357(6) 0.0402(8) 0.0241(6) 0.0077(5) 0.0077(5) 0.0079(6)

loop_
_atom_type_symbol
_atom_type_scat_dispersion_real
_atom_type_scat_dispersion_imag
_atom_type_scat_Cromer_Mann_a1
_atom_type_scat_Cromer_Mann_b1
_atom_type_scat_Cromer_Mann_a2
_atom_type_scat_Cromer_Mann_b2
_atom_type_scat_Cromer_Mann_a3
_atom_type_scat_Cromer_Mann_b3
_atom_type_scat_Cromer_Mann_a4
_atom_type_scat_Cromer_Mann_b4
_atom_type_scat_Cromer_Mann_c
_atom_type_scat_source
C 0.0033 0.0016 2.3100 20.8439 1.0200 10.2075 1.5886 0.5687 0.8650 51.6512 0.2156 'International Tables Vol C 4.2.6.8 and 6.1.1.4'
H 0.0000 0.0000 0.4930 10.5109 0.3229 26.1257 0.1402 3.1424 0.0408 57.7998 0.0030 'International Tables Vol C 4.2.6.8 and 6.1.1.4'
N 0.0061 0.0033 12.2126 0.0057 3.1322 9.8933 2.0125 28.9975 1.1663 0.5826 -11.5290 'International Tables Vol C 4.2.6.8 and 6.1.1.4'
O 0.0106 0.0060 3.0485 13.2771 2.2868 5.7011 1.5463 0.3239 0.8670 32.9089 0.2508 'International Tables Vol C 4.2.6.8 and 6.1.1.4'

loop_
_geom_angle_atom_site_label_1
_geom_angle_atom_site_label_2
_geom_angle_atom_site_label_3
_geom_angle
_geom_angle_publ_flag
C2 O1 H11 104.6 no
O1 C2 C3 111.80(12) yes
O1 C2 C9 106.57(12) yes
C3 C2 C9 109.97(12) yes
O1 C2 H21 111.4 no
C3 C2 H21 110.7 no
C9 C2 H21 106.1 no
C2 C3 C4 121.33(13) yes
C2 C3 C8 119.68(14) yes
C4 C3 C8 118.97(13) yes
C3 C4 C5 120.88(15) yes
C3 C4 H41 118.4 no
C5 C4 H41 120.7 no
C4 C5 C6 119.54(16) yes
C4 C5 H51 120.0 no
C6 C5 H51 120.4 no
C5 C6 C7 120.16(15) yes
C5 C6 H61 119.3 no
C7 C6 H61 120.6 no
C6 C7 C8 120.34(15) yes
C6 C7 H71 120.3 no
C8 C7 H71 119.3 no
C7 C8 C3 120.11(15) yes
C7 C8 H81 119.7 no
C3 C8 H81 120.1 no
C2 C9 N10 115.91(12) yes
C2 C9 C12 116.51(13) yes
N10 C9 C12 86.64(11) yes
C2 C9 H91 110.7 no
N10 C9 H91 111.9 no
C12 C9 H91 113.4 no
C9 N10 C11 95.18(12) yes
C9 N10 H101 132.7 no
C11 N10 H101 132.0 no
N10 C11 C12 92.62(12) yes
N10 C11 O13 132.66(15) yes
C12 C11 O13 134.71(15) yes
C9 C12 C11 85.39(11) yes
C9 C12 H122 115.5 no
C11 C12 H122 113.5 no
C9 C12 H121 116.4 no
C11 C12 H121 112.7 no
H122 C12 H121 111.1 no

loop_
_geom_bond_atom_site_label_1
_geom_bond_atom_site_label_2
_geom_bond_distance
_geom_bond_publ_flag
O1 C2 1.4349(18) yes
O1 H11 0.899 no
C2 C3 1.5183(19) yes
C2 C9 1.516(2) yes
C2 H21 0.994 no
C3 C4 1.391(2) yes
C3 C8 1.389(2) yes
C4 C5 1.392(2) yes
C4 H41 0.967 no
C5 C6 1.380(2) yes
C5 H51 0.972 no
C6 C7 1.382(2) yes
C6 H61 0.965 no
C7 C8 1.392(2) yes
C7 H71 0.974 no
C8 H81 0.980 no
C9 N10 1.4783(18) yes
C9 C12 1.548(2) yes
C9 H91 1.008 no
N10 C11 1.341(2) yes
N10 H101 0.890 no
C11 C12 1.525(2) yes
C11 O13 1.2261(19) yes
C12 H122 1.010 no
C12 H121 0.967 no

loop_
_geom_hbond_atom_site_label_D
_geom_hbond_atom_site_label_H
_geom_hbond_atom_site_label_A
_geom_hbond_site_symmetry_A
_geom_hbond_angle_DHA
_geom_hbond_distance_DH
_geom_hbond_distance_HA
_geom_hbond_distance_DA
_geom_hbond_publ_flag
C2 H21 O13 2_757 141 0.99 2.46 3.287(2) yes
O1 H11 O13 4_554 168 0.90 1.87 2.761(2) yes
N10 H101 O1 2_767 162 0.89 2.08 2.945(2) yes
